data_4506294
loop_
_publ_author_name
'Chandrasekhar, Vadapalli'
'Mohapatra, Chandrajeet'
'Butcher, Ray J.'

_publ_section_title
;
 Synthesis of One- and Two-Dimensional Coordination Polymers Containing
 Organotin Macrocycles. Reactions of (n-Bu3Sn)2O with Pyridine
 Dicarboxylic Acids. Structure-Directing Role of the Ancillary
 4,4&#x2032;-Bipyridine Ligand
;
_journal_issue 6
_journal_name_full 'Crystal Growth &amp; Design'
_journal_page_first 3285
_journal_paper_doi 10.1021/cg3004189
_journal_volume 12
_journal_year 2012
_chemical_formula_sum 'C62 H114 N2 O8 Sn4'
_chemical_formula_weight 1490.31
_chemical_name_systematic
; 
 ? 
;
_space_group_IT_number 14
_symmetry_cell_setting monoclinic
_symmetry_space_group_name_Hall '-P 2ybc'
_symmetry_space_group_name_H-M 'P 1 21/c 1'
_atom_sites_solution_hydrogens geom
_atom_sites_solution_primary direct
_atom_sites_solution_secondary difmap
_audit_creation_method SHELXL-97
_cell_angle_alpha 90.000(5)
_cell_angle_beta 90.154(5)
_cell_angle_gamma 90.000(5)
_cell_formula_units_Z 4
_cell_length_a 9.795(5)
_cell_length_b 18.067(5)
_cell_length_c 39.224(5)
_cell_measurement_temperature 293(2)
_cell_volume 6941(4)
_computing_cell_refinement 'Bruker SMART'
_computing_data_collection 'Bruker SMART'
_computing_data_reduction 'Bruker SAINT'
_computing_molecular_graphics 'Bruker SHELXTL'
_computing_publication_material 'Bruker SHELXTL'
_computing_structure_refinement 'SHELXL-97 (Sheldrick, 1997)'
_computing_structure_solution 'SHELXS-97 (Sheldrick, 1990)'
_diffrn_ambient_temperature 293(2)
_diffrn_measured_fraction_theta_full 0.994
_diffrn_measured_fraction_theta_max 0.994
_diffrn_measurement_device_type 'CCD area detector'
_diffrn_measurement_method 'phi and omega scans'
_diffrn_radiation_monochromator graphite
_diffrn_radiation_source 'fine-focus sealed tube'
_diffrn_radiation_type MoK\a
_diffrn_radiation_wavelength 0.71069
_diffrn_reflns_av_R_equivalents 0.0676
_diffrn_reflns_av_sigmaI/netI 0.0738
_diffrn_reflns_limit_h_max 9
_diffrn_reflns_limit_h_min -11
_diffrn_reflns_limit_k_max 21
_diffrn_reflns_limit_k_min -16
_diffrn_reflns_limit_l_max 46
_diffrn_reflns_limit_l_min -47
_diffrn_reflns_number 36545
_diffrn_reflns_theta_full 25.50
_diffrn_reflns_theta_max 25.50
_diffrn_reflns_theta_min 1.92
_exptl_absorpt_coefficient_mu 1.471
_exptl_absorpt_correction_T_max 1
_exptl_absorpt_correction_T_min 0.689663
_exptl_absorpt_correction_type multi-scan
_exptl_absorpt_process_details SADABS
_exptl_crystal_colour colourless
_exptl_crystal_density_diffrn 1.426
_exptl_crystal_density_method 'not measured'
_exptl_crystal_description block
_exptl_crystal_F_000 3056
_exptl_crystal_size_max 0.2
_exptl_crystal_size_mid 0.15
_exptl_crystal_size_min 0.12
_refine_diff_density_max 1.737
_refine_diff_density_min -0.664
_refine_diff_density_rms 0.148
_refine_ls_extinction_method none
_refine_ls_goodness_of_fit_ref 1.007
_refine_ls_hydrogen_treatment mixed
_refine_ls_matrix_type full
_refine_ls_number_parameters 697
_refine_ls_number_reflns 12838
_refine_ls_number_restraints 0
_refine_ls_restrained_S_all 1.007
_refine_ls_R_factor_all 0.0667
_refine_ls_R_factor_gt 0.0473
_refine_ls_shift/su_max 0.003
_refine_ls_shift/su_mean 0.000
_refine_ls_structure_factor_coef Fsqd
_refine_ls_weighting_details 'calc w=1/[\s^2^(Fo^2^)+(0.0453P)^2^+0.0000P] where P=(Fo^2^+2Fc^2^)/3'
_refine_ls_weighting_scheme calc
_refine_ls_wR_factor_gt 0.0992
_refine_ls_wR_factor_ref 0.1087
_reflns_number_gt 9831
_reflns_number_total 12838
_reflns_threshold_expression >2sigma(I)
_cod_data_source_file cg3004189_si_001.cif
_cod_data_source_block Compound-3
_cod_depositor_comments
;
The following automatic conversions were performed:

'_symmetry_cell_setting' value 'Monoclinic' changed to 'monoclinic'
according to /home/saulius/struct/CIF-dictionaries/cif_core.dic
dictionary named 'cif_core.dic' version 2.4.1 from 2010-06-29.

Automatic conversion script
Id: cif_fix_values 1891 2012-01-12 08:04:46Z andrius 
;
_cod_original_sg_symbol_H-M 'P2(1)/c  '
_cod_database_code 4506294

loop_
_symmetry_equiv_pos_as_xyz
'x, y, z'
'-x, y+1/2, -z+1/2'
'-x, -y, -z'
'x, -y-1/2, z-1/2'

loop_
_atom_site_label
_atom_site_type_symbol
_atom_site_fract_x
_atom_site_fract_y
_atom_site_fract_z
_atom_site_U_iso_or_equiv
_atom_site_adp_type
_atom_site_occupancy
_atom_site_symmetry_multiplicity
_atom_site_calc_flag
_atom_site_refinement_flags
Sn1 Sn -0.09617(3) 0.315164(19) 0.286777(9) 0.01685(10) Uani 1 1 d .
Sn2 Sn 0.29037(3) 0.524966(18) 0.132204(9) 0.01632(10) Uani 1 1 d .
Sn3 Sn 0.19705(3) 1.023855(18) 0.119856(9) 0.01582(9) Uani 1 1 d .
Sn4 Sn 0.61547(4) 0.658603(19) -0.032301(9) 0.01774(10) Uani 1 1 d .
O1 O -0.0120(3) 0.29727(18) 0.23806(8) 0.0190(8) Uani 1 1 d .
O2 O -0.0604(4) 0.17523(19) 0.23651(9) 0.0229(8) Uani 1 1 d .
O3 O 0.2311(4) 0.41528(18) 0.14740(8) 0.0192(8) Uani 1 1 d .
O4 O 0.2832(4) 0.35605(19) 0.09885(8) 0.0224(8) Uani 1 1 d .
O5 O 0.5367(3) 0.66045(18) 0.01802(8) 0.0184(8) Uani 1 1 d .
O6 O 0.5048(4) 0.78241(19) 0.01203(9) 0.0269(9) Uani 1 1 d .
O7 O 0.2587(3) 0.91474(18) 0.10349(8) 0.0210(8) Uani 1 1 d .
O8 O 0.1885(4) 0.85408(19) 0.14989(9) 0.0227(8) Uani 1 1 d .
N1 N 0.1393(4) 0.1579(2) 0.14253(10) 0.0168(9) Uani 1 1 d .
N2 N 0.3441(4) 0.6565(2) 0.11071(10) 0.0185(10) Uani 1 1 d .
C1 C -0.0110(5) 0.2318(3) 0.22412(12) 0.0157(11) Uani 1 1 d .
C2 C 0.0584(5) 0.2298(3) 0.19005(12) 0.0140(10) Uani 1 1 d .
C3 C 0.0751(5) 0.1628(3) 0.17224(12) 0.0172(11) Uani 1 1 d .
H3 H 0.0395 0.1198 0.1817 0.021 Uiso 1 1 calc R
C4 C 0.1877(5) 0.2209(3) 0.12903(12) 0.0163(11) Uani 1 1 d .
H4 H 0.2323 0.2182 0.1082 0.020 Uiso 1 1 calc R
C5 C 0.1754(5) 0.2896(3) 0.14431(12) 0.0150(11) Uani 1 1 d .
C6 C 0.1114(5) 0.2932(3) 0.17524(12) 0.0167(11) Uani 1 1 d .
H6 H 0.1036 0.3384 0.1864 0.020 Uiso 1 1 calc R
C7 C 0.2358(5) 0.3580(3) 0.12766(12) 0.0152(11) Uani 1 1 d .
C8 C 0.2462(5) 0.8575(3) 0.12228(13) 0.0162(11) Uani 1 1 d .
C9 C 0.3082(5) 0.7880(3) 0.10724(12) 0.0146(11) Uani 1 1 d .
C10 C 0.2968(5) 0.7206(3) 0.12375(13) 0.0179(11) Uani 1 1 d .
H10 H 0.2544 0.7194 0.1449 0.021 Uiso 1 1 calc R
C11 C 0.4070(5) 0.6594(3) 0.08049(12) 0.0171(11) Uani 1 1 d .
H11 H 0.4402 0.6156 0.0712 0.021 Uiso 1 1 calc R
C12 C 0.4253(5) 0.7246(3) 0.06223(12) 0.0144(11) Uani 1 1 d .
C13 C 0.3742(5) 0.7896(3) 0.07631(13) 0.0163(11) Uani 1 1 d .
H13 H 0.3847 0.8343 0.0648 0.020 Uiso 1 1 calc R
C14 C 0.4945(5) 0.7248(3) 0.02807(13) 0.0172(11) Uani 1 1 d .
C15 C 0.0388(5) 0.2457(3) 0.31547(13) 0.0215(12) Uani 1 1 d .
H15A H 0.0088 0.2461 0.3390 0.026 Uiso 1 1 calc R
H15B H 0.0284 0.1954 0.3071 0.026 Uiso 1 1 calc R
C16 C 0.1922(5) 0.2649(3) 0.31498(14) 0.0256(13) Uani 1 1 d .
H16A H 0.2429 0.2227 0.3237 0.031 Uiso 1 1 calc R
H16B H 0.2198 0.2724 0.2915 0.031 Uiso 1 1 calc R
C17 C 0.2320(6) 0.3324(3) 0.33536(14) 0.0287(13) Uani 1 1 d .
H17A H 0.1926 0.3290 0.3580 0.034 Uiso 1 1 calc R
H17B H 0.1953 0.3762 0.3244 0.034 Uiso 1 1 calc R
C18 C 0.3869(6) 0.3395(3) 0.33839(15) 0.0344(15) Uani 1 1 d .
H18A H 0.4234 0.2959 0.3490 0.052 Uiso 1 1 calc R
H18B H 0.4089 0.3821 0.3520 0.052 Uiso 1 1 calc R
H18C H 0.4257 0.3450 0.3161 0.052 Uiso 1 1 calc R
C19 C -0.0794(5) 0.4322(3) 0.28105(13) 0.0207(12) Uani 1 1 d .
H19A H -0.1000 0.4560 0.3026 0.025 Uiso 1 1 calc R
H19B H 0.0137 0.4448 0.2750 0.025 Uiso 1 1 calc R
C20 C -0.1762(6) 0.4611(3) 0.25373(14) 0.0308(14) Uani 1 1 d .
H20A H -0.2692 0.4511 0.2608 0.037 Uiso 1 1 calc R
H20B H -0.1603 0.4336 0.2329 0.037 Uiso 1 1 calc R
C21 C -0.1634(6) 0.5436(3) 0.24594(14) 0.0293(14) Uani 1 1 d .
H21A H -0.1796 0.5715 0.2667 0.035 Uiso 1 1 calc R
H21B H -0.0709 0.5539 0.2385 0.035 Uiso 1 1 calc R
C22 C -0.2625(8) 0.5693(4) 0.21864(18) 0.053(2) Uani 1 1 d .
H22A H -0.2418 0.5451 0.1975 0.080 Uiso 1 1 calc R
H22B H -0.2546 0.6219 0.2158 0.080 Uiso 1 1 calc R
H22C H -0.3540 0.5572 0.2253 0.080 Uiso 1 1 calc R
C23 C -0.2953(5) 0.2695(3) 0.28000(13) 0.0223(12) Uani 1 1 d .
H23A H -0.2904 0.2167 0.2845 0.027 Uiso 1 1 calc R
H23B H -0.3551 0.2910 0.2970 0.027 Uiso 1 1 calc R
C24 C -0.3608(5) 0.2807(3) 0.24482(13) 0.0231(12) Uani 1 1 d .
H24A H -0.3839 0.3325 0.2420 0.028 Uiso 1 1 calc R
H24B H -0.2949 0.2679 0.2274 0.028 Uiso 1 1 calc R
C25 C -0.4892(6) 0.2340(3) 0.23983(14) 0.0282(13) Uani 1 1 d .
H25A H -0.4658 0.1822 0.2424 0.034 Uiso 1 1 calc R
H25B H -0.5546 0.2465 0.2574 0.034 Uiso 1 1 calc R
C26 C -0.5553(6) 0.2456(4) 0.20508(16) 0.0416(17) Uani 1 1 d .
H26A H -0.5865 0.2958 0.2032 0.062 Uiso 1 1 calc R
H26B H -0.6314 0.2125 0.2026 0.062 Uiso 1 1 calc R
H26C H -0.4897 0.2358 0.1875 0.062 Uiso 1 1 calc R
C27 C 0.1192(5) 0.5375(3) 0.09886(13) 0.0215(12) Uani 1 1 d .
H27A H 0.1510 0.5562 0.0771 0.026 Uiso 1 1 calc R
H27B H 0.0787 0.4893 0.0949 0.026 Uiso 1 1 calc R
C28 C 0.0089(5) 0.5900(3) 0.11258(13) 0.0219(12) Uani 1 1 d .
H28A H -0.0275 0.5696 0.1336 0.026 Uiso 1 1 calc R
H28B H 0.0506 0.6373 0.1180 0.026 Uiso 1 1 calc R
C29 C -0.1081(5) 0.6026(3) 0.08770(13) 0.0231(12) Uani 1 1 d .
H29A H -0.1532 0.5558 0.0833 0.028 Uiso 1 1 calc R
H29B H -0.0712 0.6203 0.0663 0.028 Uiso 1 1 calc R
C30 C -0.2131(6) 0.6580(3) 0.10055(16) 0.0366(15) Uani 1 1 d .
H30A H -0.2537 0.6397 0.1211 0.055 Uiso 1 1 calc R
H30B H -0.2827 0.6648 0.0836 0.055 Uiso 1 1 calc R
H30C H -0.1692 0.7045 0.1051 0.055 Uiso 1 1 calc R
C31 C 0.4971(5) 0.4996(3) 0.11861(13) 0.0207(12) Uani 1 1 d .
H31A H 0.4974 0.4804 0.0955 0.025 Uiso 1 1 calc R
H31B H 0.5490 0.5453 0.1185 0.025 Uiso 1 1 calc R
C32 C 0.5705(5) 0.4443(3) 0.14162(13) 0.0215(12) Uani 1 1 d .
H32A H 0.5620 0.4603 0.1651 0.026 Uiso 1 1 calc R
H32B H 0.5262 0.3965 0.1396 0.026 Uiso 1 1 calc R
C33 C 0.7196(5) 0.4358(3) 0.13317(14) 0.0273(13) Uani 1 1 d .
H33A H 0.7637 0.4836 0.1356 0.033 Uiso 1 1 calc R
H33B H 0.7276 0.4209 0.1095 0.033 Uiso 1 1 calc R
C34 C 0.7950(7) 0.3799(4) 0.15532(16) 0.0476(18) Uani 1 1 d .
H34A H 0.7859 0.3934 0.1789 0.071 Uiso 1 1 calc R
H34B H 0.8899 0.3794 0.1493 0.071 Uiso 1 1 calc R
H34C H 0.7568 0.3315 0.1518 0.071 Uiso 1 1 calc R
C35 C 0.2579(5) 0.5730(3) 0.18162(12) 0.0220(12) Uani 1 1 d .
H35A H 0.3402 0.5993 0.1881 0.026 Uiso 1 1 calc R
H35B H 0.1855 0.6094 0.1796 0.026 Uiso 1 1 calc R
C36 C 0.2208(5) 0.5202(3) 0.21062(13) 0.0226(12) Uani 1 1 d .
H36A H 0.1903 0.5489 0.2300 0.027 Uiso 1 1 calc R
H36B H 0.1453 0.4892 0.2033 0.027 Uiso 1 1 calc R
C37 C 0.3381(5) 0.4709(3) 0.22180(13) 0.0247(13) Uani 1 1 d .
H37A H 0.4126 0.5017 0.2299 0.030 Uiso 1 1 calc R
H37B H 0.3707 0.4432 0.2023 0.030 Uiso 1 1 calc R
C38 C 0.2985(6) 0.4170(3) 0.24986(13) 0.0276(13) Uani 1 1 d .
H38A H 0.2635 0.4440 0.2690 0.041 Uiso 1 1 calc R
H38B H 0.3773 0.3891 0.2568 0.041 Uiso 1 1 calc R
H38C H 0.2296 0.3838 0.2415 0.041 Uiso 1 1 calc R
C39 C -0.0188(5) 1.0073(3) 0.12073(13) 0.0232(12) Uani 1 1 d .
H39A H -0.0439 0.9894 0.1432 0.028 Uiso 1 1 calc R
H39B H -0.0630 1.0548 0.1175 0.028 Uiso 1 1 calc R
C40 C -0.0744(6) 0.9541(3) 0.09450(15) 0.0305(14) Uani 1 1 d .
H40A H -0.0468 0.9042 0.1005 0.037 Uiso 1 1 calc R
H40B H -0.0351 0.9657 0.0725 0.037 Uiso 1 1 calc R
C41 C -0.2308(5) 0.9569(3) 0.09163(15) 0.0311(14) Uani 1 1 d .
H41A H -0.2697 0.9512 0.1142 0.037 Uiso 1 1 calc R
H41B H -0.2576 1.0052 0.0831 0.037 Uiso 1 1 calc R
C42 C -0.2896(6) 0.8979(3) 0.06844(16) 0.0407(16) Uani 1 1 d .
H42A H -0.2504 0.9026 0.0461 0.061 Uiso 1 1 calc R
H42B H -0.3868 0.9039 0.0669 0.061 Uiso 1 1 calc R
H42C H -0.2689 0.8499 0.0775 0.061 Uiso 1 1 calc R
C43 C 0.2750(6) 1.0777(3) 0.07510(13) 0.0246(12) Uani 1 1 d .
H43A H 0.2025 1.1083 0.0658 0.030 Uiso 1 1 calc R
H43B H 0.3477 1.1107 0.0823 0.030 Uiso 1 1 calc R
C44 C 0.3300(6) 1.0298(3) 0.04614(13) 0.0283(14) Uani 1 1 d .
H44A H 0.3801 1.0611 0.0305 0.034 Uiso 1 1 calc R
H44B H 0.3938 0.9941 0.0556 0.034 Uiso 1 1 calc R
C45 C 0.2209(6) 0.9885(3) 0.02638(14) 0.0329(15) Uani 1 1 d .
H45A H 0.1557 1.0239 0.0174 0.040 Uiso 1 1 calc R
H45B H 0.1725 0.9560 0.0419 0.040 Uiso 1 1 calc R
C46 C 0.2775(7) 0.9425(3) -0.00303(15) 0.0458(18) Uani 1 1 d .
H46A H 0.3330 0.9734 -0.0173 0.069 Uiso 1 1 calc R
H46B H 0.2033 0.9226 -0.0162 0.069 Uiso 1 1 calc R
H46C H 0.3319 0.9028 0.0059 0.069 Uiso 1 1 calc R
C47 C 0.3315(5) 1.0229(3) 0.16249(13) 0.0215(12) Uani 1 1 d .
H47A H 0.2874 1.0481 0.1813 0.026 Uiso 1 1 calc R
H47B H 0.3467 0.9720 0.1693 0.026 Uiso 1 1 calc R
C48 C 0.4688(5) 1.0591(3) 0.15621(13) 0.0247(13) Uani 1 1 d .
H48A H 0.4548 1.1108 0.1504 0.030 Uiso 1 1 calc R
H48B H 0.5124 1.0353 0.1369 0.030 Uiso 1 1 calc R
C49 C 0.5629(5) 1.0542(3) 0.18717(14) 0.0278(13) Uani 1 1 d .
H49A H 0.5770 1.0024 0.1928 0.033 Uiso 1 1 calc R
H49B H 0.5183 1.0774 0.2065 0.033 Uiso 1 1 calc R
C50 C 0.7018(6) 1.0908(3) 0.18187(15) 0.0377(15) Uani 1 1 d .
H50A H 0.7486 1.0667 0.1635 0.056 Uiso 1 1 calc R
H50B H 0.7551 1.0865 0.2024 0.056 Uiso 1 1 calc R
H50C H 0.6891 1.1421 0.1764 0.056 Uiso 1 1 calc R
C51 C 0.7847(5) 0.7320(3) -0.02853(13) 0.0237(12) Uani 1 1 d .
H51A H 0.8488 0.7200 -0.0465 0.028 Uiso 1 1 calc R
H51B H 0.7525 0.7820 -0.0326 0.028 Uiso 1 1 calc R
C52 C 0.8606(5) 0.7306(3) 0.00528(13) 0.0227(12) Uani 1 1 d .
H52A H 0.8975 0.6814 0.0089 0.027 Uiso 1 1 calc R
H52B H 0.7966 0.7408 0.0235 0.027 Uiso 1 1 calc R
C53 C 0.9765(6) 0.7867(3) 0.00687(15) 0.0328(14) Uani 1 1 d .
H53A H 0.9393 0.8362 0.0048 0.039 Uiso 1 1 calc R
H53B H 1.0378 0.7785 -0.0121 0.039 Uiso 1 1 calc R
C54 C 1.0565(6) 0.7806(3) 0.04025(17) 0.0427(17) Uani 1 1 d .
H54A H 0.9958 0.7879 0.0591 0.064 Uiso 1 1 calc R
H54B H 1.1267 0.8177 0.0408 0.064 Uiso 1 1 calc R
H54C H 1.0973 0.7324 0.0419 0.064 Uiso 1 1 calc R
C55 C 0.4404(5) 0.6916(3) -0.06110(13) 0.0226(12) Uani 1 1 d .
H55A H 0.4326 0.6600 -0.0810 0.027 Uiso 1 1 calc R
H55B H 0.3595 0.6842 -0.0473 0.027 Uiso 1 1 calc R
C56 C 0.4447(6) 0.7718(3) -0.07273(16) 0.0363(15) Uani 1 1 d .
H56A H 0.5327 0.7813 -0.0832 0.044 Uiso 1 1 calc R
H56B H 0.4375 0.8035 -0.0529 0.044 Uiso 1 1 calc R
C57 C 0.3329(6) 0.7930(4) -0.09796(16) 0.0408(16) Uani 1 1 d .
H57A H 0.3451 0.8447 -0.1040 0.049 Uiso 1 1 calc R
H57B H 0.3457 0.7642 -0.1186 0.049 Uiso 1 1 calc R
C58 C 0.1899(7) 0.7827(4) -0.08639(19) 0.057(2) Uani 1 1 d .
H58A H 0.1722 0.7310 -0.0831 0.086 Uiso 1 1 calc R
H58B H 0.1284 0.8020 -0.1033 0.086 Uiso 1 1 calc R
H58C H 0.1765 0.8086 -0.0653 0.086 Uiso 1 1 calc R
C59 C 0.6611(6) 0.5425(3) -0.02873(13) 0.0216(12) Uani 1 1 d .
H59A H 0.5758 0.5152 -0.0279 0.026 Uiso 1 1 calc R
H59B H 0.7085 0.5275 -0.0493 0.026 Uiso 1 1 calc R
C60 C 0.7473(5) 0.5209(3) 0.00188(13) 0.0225(12) Uani 1 1 d .
H60A H 0.6958 0.5307 0.0225 0.027 Uiso 1 1 calc R
H60B H 0.8283 0.5517 0.0024 0.027 Uiso 1 1 calc R
C61 C 0.7910(6) 0.4393(3) 0.00186(13) 0.0242(12) Uani 1 1 d .
H61A H 0.7098 0.4085 0.0014 0.029 Uiso 1 1 calc R
H61B H 0.8422 0.4294 -0.0188 0.029 Uiso 1 1 calc R
C62 C 0.8776(6) 0.4173(3) 0.03247(13) 0.0282(13) Uani 1 1 d .
H62A H 0.9555 0.4494 0.0340 0.042 Uiso 1 1 calc R
H62B H 0.9077 0.3671 0.0299 0.042 Uiso 1 1 calc R
H62C H 0.8243 0.4216 0.0529 0.042 Uiso 1 1 calc R

loop_
_atom_site_aniso_label
_atom_site_aniso_U_11
_atom_site_aniso_U_22
_atom_site_aniso_U_33
_atom_site_aniso_U_23
_atom_site_aniso_U_13
_atom_site_aniso_U_12
Sn1 0.01802(19) 0.0183(2) 0.01425(19) -0.00027(15) 0.00362(14) -0.00002(14)
Sn2 0.0201(2) 0.0140(2) 0.01488(19) -0.00061(14) 0.00348(14) 0.00030(14)
Sn3 0.01827(19) 0.0140(2) 0.01520(19) 0.00003(14) 0.00409(14) -0.00031(14)
Sn4 0.0198(2) 0.0180(2) 0.01539(19) -0.00135(14) 0.00345(14) 0.00111(14)
O1 0.024(2) 0.016(2) 0.0167(19) -0.0007(15) 0.0074(15) -0.0023(15)
O2 0.027(2) 0.021(2) 0.021(2) 0.0026(16) 0.0084(16) -0.0019(16)
O3 0.030(2) 0.0145(19) 0.0134(18) 0.0004(15) 0.0034(15) -0.0002(15)
O4 0.031(2) 0.024(2) 0.0126(19) 0.0006(15) 0.0073(16) -0.0025(16)
O5 0.021(2) 0.018(2) 0.0162(19) -0.0032(15) 0.0046(15) 0.0003(15)
O6 0.037(2) 0.018(2) 0.026(2) 0.0030(17) 0.0133(17) 0.0016(17)
O7 0.029(2) 0.014(2) 0.020(2) -0.0005(15) 0.0075(16) 0.0015(15)
O8 0.031(2) 0.021(2) 0.017(2) -0.0003(15) 0.0098(16) 0.0001(16)
N1 0.017(2) 0.015(2) 0.018(2) 0.0007(18) -0.0007(18) -0.0014(17)
N2 0.019(2) 0.016(2) 0.020(2) -0.0001(18) -0.0003(19) -0.0007(18)
C1 0.016(3) 0.017(3) 0.014(3) 0.002(2) -0.001(2) 0.004(2)
C2 0.013(3) 0.015(3) 0.014(3) -0.001(2) 0.002(2) 0.000(2)
C3 0.017(3) 0.015(3) 0.019(3) 0.006(2) 0.002(2) -0.002(2)
C4 0.014(3) 0.019(3) 0.016(3) 0.001(2) 0.003(2) 0.002(2)
C5 0.012(3) 0.016(3) 0.017(3) 0.003(2) -0.003(2) 0.000(2)
C6 0.019(3) 0.016(3) 0.015(3) -0.002(2) -0.001(2) 0.000(2)
C7 0.019(3) 0.011(3) 0.016(3) 0.003(2) 0.000(2) 0.005(2)
C8 0.017(3) 0.012(3) 0.020(3) 0.001(2) 0.007(2) -0.002(2)
C9 0.013(3) 0.014(3) 0.017(3) 0.001(2) 0.002(2) 0.0007(19)
C10 0.016(3) 0.019(3) 0.019(3) -0.002(2) 0.003(2) -0.005(2)
C11 0.016(3) 0.014(3) 0.021(3) -0.001(2) 0.003(2) 0.005(2)
C12 0.011(2) 0.016(3) 0.016(3) 0.001(2) 0.000(2) 0.002(2)
C13 0.015(3) 0.010(3) 0.023(3) 0.001(2) -0.002(2) 0.001(2)
C14 0.016(3) 0.016(3) 0.019(3) -0.003(2) 0.000(2) -0.002(2)
C15 0.023(3) 0.023(3) 0.018(3) 0.003(2) 0.001(2) 0.004(2)
C16 0.023(3) 0.027(3) 0.027(3) 0.000(3) 0.004(2) 0.003(2)
C17 0.029(3) 0.035(4) 0.023(3) -0.004(3) 0.003(2) -0.001(3)
C18 0.029(3) 0.039(4) 0.036(4) -0.007(3) 0.000(3) -0.004(3)
C19 0.024(3) 0.020(3) 0.018(3) 0.001(2) 0.008(2) -0.004(2)
C20 0.043(4) 0.023(3) 0.026(3) -0.001(3) -0.005(3) -0.004(3)
C21 0.040(4) 0.022(3) 0.026(3) 0.002(2) 0.005(3) -0.003(3)
C22 0.068(5) 0.034(4) 0.057(5) 0.017(3) -0.015(4) -0.007(3)
C23 0.018(3) 0.028(3) 0.021(3) -0.002(2) 0.005(2) -0.001(2)
C24 0.015(3) 0.027(3) 0.027(3) 0.003(2) 0.001(2) 0.003(2)
C25 0.028(3) 0.023(3) 0.034(3) -0.006(3) -0.004(3) 0.000(2)
C26 0.035(4) 0.044(4) 0.046(4) -0.011(3) -0.017(3) 0.013(3)
C27 0.032(3) 0.017(3) 0.016(3) -0.001(2) 0.000(2) 0.002(2)
C28 0.022(3) 0.025(3) 0.018(3) 0.000(2) 0.000(2) -0.001(2)
C29 0.029(3) 0.021(3) 0.019(3) 0.001(2) 0.001(2) -0.001(2)
C30 0.027(3) 0.037(4) 0.045(4) -0.003(3) -0.006(3) 0.006(3)
C31 0.021(3) 0.022(3) 0.018(3) 0.000(2) 0.005(2) 0.003(2)
C32 0.027(3) 0.018(3) 0.020(3) -0.003(2) 0.004(2) 0.002(2)
C33 0.023(3) 0.039(4) 0.020(3) -0.002(3) -0.001(2) 0.005(2)
C34 0.043(4) 0.062(5) 0.038(4) -0.002(3) -0.006(3) 0.024(3)
C35 0.029(3) 0.021(3) 0.016(3) -0.004(2) 0.005(2) -0.002(2)
C36 0.027(3) 0.024(3) 0.016(3) -0.005(2) 0.006(2) -0.001(2)
C37 0.024(3) 0.031(3) 0.019(3) -0.003(2) 0.004(2) 0.000(2)
C38 0.034(3) 0.029(3) 0.020(3) 0.002(2) -0.001(2) 0.000(3)
C39 0.025(3) 0.021(3) 0.024(3) -0.002(2) -0.002(2) 0.001(2)
C40 0.025(3) 0.032(4) 0.035(3) -0.002(3) 0.004(3) 0.001(2)
C41 0.023(3) 0.039(4) 0.032(3) 0.001(3) -0.004(3) -0.001(3)
C42 0.038(4) 0.038(4) 0.046(4) -0.002(3) -0.007(3) -0.009(3)
C43 0.031(3) 0.024(3) 0.019(3) 0.001(2) 0.007(2) -0.001(2)
C44 0.044(4) 0.024(3) 0.017(3) 0.003(2) 0.012(3) 0.004(3)
C45 0.051(4) 0.026(4) 0.021(3) 0.003(3) 0.007(3) 0.001(3)
C46 0.076(5) 0.036(4) 0.026(4) -0.002(3) 0.007(3) 0.003(3)
C47 0.022(3) 0.017(3) 0.026(3) -0.003(2) -0.002(2) 0.004(2)
C48 0.022(3) 0.029(3) 0.023(3) -0.009(2) -0.001(2) 0.007(2)
C49 0.026(3) 0.031(3) 0.026(3) -0.003(3) -0.013(3) 0.001(2)
C50 0.026(3) 0.053(4) 0.034(4) -0.003(3) -0.004(3) 0.002(3)
C51 0.026(3) 0.024(3) 0.021(3) 0.001(2) 0.004(2) -0.004(2)
C52 0.027(3) 0.023(3) 0.017(3) 0.004(2) 0.001(2) 0.000(2)
C53 0.032(3) 0.030(4) 0.037(4) 0.002(3) -0.010(3) -0.009(3)
C54 0.037(4) 0.034(4) 0.056(4) 0.000(3) -0.016(3) -0.008(3)
C55 0.025(3) 0.026(3) 0.017(3) 0.003(2) -0.004(2) 0.000(2)
C56 0.029(3) 0.037(4) 0.042(4) 0.009(3) -0.005(3) 0.002(3)
C57 0.043(4) 0.039(4) 0.040(4) 0.012(3) 0.000(3) -0.001(3)
C58 0.039(4) 0.061(5) 0.071(5) 0.017(4) -0.008(4) 0.013(3)
C59 0.034(3) 0.016(3) 0.015(3) 0.002(2) 0.008(2) 0.006(2)
C60 0.023(3) 0.021(3) 0.024(3) -0.002(2) 0.005(2) 0.001(2)
C61 0.032(3) 0.025(3) 0.015(3) -0.001(2) 0.003(2) 0.003(2)
C62 0.033(3) 0.024(3) 0.027(3) 0.001(2) 0.003(3) 0.002(2)

loop_
_atom_type_symbol
_atom_type_description
_atom_type_scat_dispersion_real
_atom_type_scat_dispersion_imag
_atom_type_scat_source
C C 0.0033 0.0016 'International Tables Vol C Tables 4.2.6.8 and 6.1.1.4'
H H 0.0000 0.0000 'International Tables Vol C Tables 4.2.6.8 and 6.1.1.4'
N N 0.0061 0.0033 'International Tables Vol C Tables 4.2.6.8 and 6.1.1.4'
O O 0.0106 0.0060 'International Tables Vol C Tables 4.2.6.8 and 6.1.1.4'
Sn Sn -0.6537 1.4246 'International Tables Vol C Tables 4.2.6.8 and 6.1.1.4'

loop_
_geom_angle_atom_site_label_1
_geom_angle_atom_site_label_2
_geom_angle_atom_site_label_3
_geom_angle
O1 Sn1 C19 91.49(16)
O1 Sn1 C23 100.80(17)
C19 Sn1 C23 116.2(2)
O1 Sn1 C15 98.29(17)
C19 Sn1 C15 126.1(2)
C23 Sn1 C15 113.7(2)
C27 Sn2 C31 127.6(2)
C27 Sn2 C35 113.0(2)
C31 Sn2 C35 116.9(2)
C27 Sn2 O3 93.20(17)
C31 Sn2 O3 97.34(17)
C35 Sn2 O3 94.67(16)
C27 Sn2 N2 82.07(17)
C31 Sn2 N2 85.51(17)
C35 Sn2 N2 87.34(16)
O3 Sn2 N2 175.28(13)
C47 Sn3 C39 126.7(2)
C47 Sn3 C43 115.2(2)
C39 Sn3 C43 115.5(2)
C47 Sn3 O7 93.07(17)
C39 Sn3 O7 98.88(17)
C43 Sn3 O7 94.02(17)
O5 Sn4 C51 102.17(17)
O5 Sn4 C55 101.20(17)
C51 Sn4 C55 119.1(2)
O5 Sn4 C59 91.76(16)
C51 Sn4 C59 116.2(2)
C55 Sn4 C59 118.3(2)
C1 O1 Sn1 121.5(3)
C7 O3 Sn2 124.2(3)
C14 O5 Sn4 114.5(3)
C8 O7 Sn3 122.7(3)
C3 N1 C4 117.2(4)
C11 N2 C10 117.5(4)
C11 N2 Sn2 114.9(3)
C10 N2 Sn2 126.7(3)
O2 C1 O1 125.8(4)
O2 C1 C2 120.7(4)
O1 C1 C2 113.6(4)
C6 C2 C3 117.3(4)
C6 C2 C1 121.6(4)
C3 C2 C1 121.1(4)
N1 C3 C2 123.3(4)
N1 C4 C5 124.0(5)
C6 C5 C4 117.8(4)
C6 C5 C7 121.6(4)
C4 C5 C7 120.6(4)
C5 C6 C2 120.4(5)
O4 C7 O3 126.2(4)
O4 C7 C5 121.5(4)
O3 C7 C5 112.3(4)
O8 C8 O7 126.6(4)
O8 C8 C9 119.3(4)
O7 C8 C9 114.1(4)
C13 C9 C10 118.0(4)
C13 C9 C8 121.0(4)
C10 C9 C8 120.9(4)
N2 C10 C9 123.4(5)
N2 C11 C12 123.4(4)
C11 C12 C13 117.6(4)
C11 C12 C14 121.4(4)
C13 C12 C14 121.0(4)
C9 C13 C12 120.1(4)
O6 C14 O5 125.5(5)
O6 C14 C12 120.0(4)
O5 C14 C12 114.5(4)
C16 C15 Sn1 117.5(4)
C17 C16 C15 115.2(4)
C16 C17 C18 111.4(5)
C20 C19 Sn1 111.5(3)
C19 C20 C21 115.1(4)
C22 C21 C20 112.8(5)
C24 C23 Sn1 116.2(3)
C25 C24 C23 112.7(4)
C26 C25 C24 112.8(5)
C28 C27 Sn2 113.8(3)
C29 C28 C27 113.4(4)
C28 C29 C30 113.3(4)
C32 C31 Sn2 115.9(3)
C33 C32 C31 113.1(4)
C32 C33 C34 114.3(5)
C36 C35 Sn2 117.1(3)
C37 C36 C35 113.6(4)
C36 C37 C38 113.0(4)
C40 C39 Sn3 115.7(4)
C39 C40 C41 112.8(5)
C42 C41 C40 113.5(5)
C44 C43 Sn3 118.5(4)
C45 C44 C43 114.2(5)
C44 C45 C46 113.4(5)
C48 C47 Sn3 114.6(4)
C47 C48 C49 112.3(5)
C48 C49 C50 113.7(5)
C52 C51 Sn4 115.4(3)
C51 C52 C53 112.8(4)
C52 C53 C54 111.6(5)
C56 C55 Sn4 113.7(4)
C55 C56 C57 114.5(5)
C58 C57 C56 116.6(5)
C60 C59 Sn4 114.7(3)
C59 C60 C61 113.7(4)
C62 C61 C60 113.9(4)

loop_
_geom_bond_atom_site_label_1
_geom_bond_atom_site_label_2
_geom_bond_distance
Sn1 O1 2.108(3)
Sn1 C19 2.132(5)
Sn1 C23 2.134(5)
Sn1 C15 2.140(5)
Sn2 C27 2.136(5)
Sn2 C31 2.145(5)
Sn2 C35 2.148(5)
Sn2 O3 2.150(3)
Sn2 N2 2.576(4)
Sn3 C47 2.126(5)
Sn3 C39 2.136(5)
Sn3 C43 2.149(5)
Sn3 O7 2.160(3)
Sn4 O5 2.121(3)
Sn4 C51 2.128(5)
Sn4 C55 2.136(5)
Sn4 C59 2.149(5)
O1 C1 1.303(6)
O2 C1 1.232(6)
O3 C7 1.293(5)
O4 C7 1.223(6)
O5 C14 1.296(6)
O6 C14 1.221(6)
O7 C8 1.276(5)
O8 C8 1.225(6)
N1 C3 1.329(6)
N1 C4 1.343(6)
N2 C11 1.338(6)
N2 C10 1.349(6)
C1 C2 1.501(6)
C2 C6 1.386(6)
C2 C3 1.407(7)
C4 C5 1.385(7)
C5 C6 1.368(7)
C5 C7 1.518(7)
C8 C9 1.515(6)
C9 C13 1.376(7)
C9 C10 1.384(7)
C11 C12 1.390(7)
C12 C13 1.393(6)
C12 C14 1.503(7)
C15 C16 1.543(7)
C16 C17 1.509(7)
C17 C18 1.527(7)
C19 C20 1.522(7)
C20 C21 1.526(7)
C21 C22 1.517(8)
C23 C24 1.534(7)
C24 C25 1.526(7)
C25 C26 1.522(7)
C27 C28 1.536(7)
C28 C29 1.520(7)
C29 C30 1.522(7)
C31 C32 1.525(7)
C32 C33 1.506(7)
C33 C34 1.523(8)
C35 C36 1.530(7)
C36 C37 1.517(7)
C37 C38 1.521(7)
C39 C40 1.509(7)
C40 C41 1.536(7)
C41 C42 1.514(8)
C43 C44 1.528(7)
C44 C45 1.514(8)
C45 C46 1.526(8)
C47 C48 1.516(7)
C48 C49 1.525(7)
C49 C50 1.528(8)
C51 C52 1.519(7)
C52 C53 1.523(7)
C53 C54 1.528(8)
C55 C56 1.520(7)
C56 C57 1.523(8)
C57 C58 1.485(9)
C59 C60 1.517(7)
C60 C61 1.535(7)
C61 C62 1.521(7)
